data_4034189
loop_
_publ_author_name
'Li, Quanzhe'
'Yu, Liuzhu'
'Wei, Yin'
'Shi, Min'

_publ_section_title
;
 Synthesis of Diiodinated All-Carbon 3,3'-Diphenyl-1,1'-spirobiindene
 Derivatives via Cascade Enyne Cyclization and Electrophilic Aromatic
 Substitution.
;
_journal_issue 14
_journal_name_full 'The Journal of organic chemistry'
_journal_page_first 9282
_journal_page_last 9296
_journal_paper_doi 10.1021/acs.joc.9b01418
_journal_volume 84
_journal_year 2019
_chemical_formula_sum 'C29 H22 I2 O S'
_chemical_formula_weight 672.32
_space_group_crystal_system triclinic
_space_group_IT_number 2
_space_group_name_Hall '-P 1'
_space_group_name_H-M_alt 'P -1'
_atom_sites_solution_hydrogens mixed
_audit_creation_method SHELXL-2013
_cell_angle_alpha 109.4120(10)
_cell_angle_beta 99.5180(10)
_cell_angle_gamma 91.8440(10)
_cell_formula_units_Z 2
_cell_length_a 8.5401(2)
_cell_length_b 12.1446(3)
_cell_length_c 13.2015(4)
_cell_measurement_reflns_used 9750
_cell_measurement_temperature 296(2)
_cell_measurement_theta_max 54.965
_cell_measurement_theta_min 4.858
_cell_volume 1267.99(6)
_computing_cell_refinement 'Bruker SAINT'
_computing_data_collection 'Bruker APEX2'
_computing_data_reduction 'Bruker SAINT'
_computing_molecular_graphics 'Bruker SHELXTL'
_computing_publication_material 'Bruker SHELXTL'
_computing_structure_refinement 'SHELXL-2013 (Sheldrick, 2013)'
_computing_structure_solution 'SHELXS-97 (Sheldrick 2008)'
_diffrn_ambient_temperature 296(2)
_diffrn_measured_fraction_theta_full 0.997
_diffrn_measured_fraction_theta_max 0.997
_diffrn_measurement_device_type 'Bruker APEX-II CCD'
_diffrn_measurement_method '\f and \w scans'
_diffrn_radiation_type MoK\a
_diffrn_radiation_wavelength 0.71073
_diffrn_reflns_av_R_equivalents 0.0325
_diffrn_reflns_av_unetI/netI 0.0250
_diffrn_reflns_Laue_measured_fraction_full 0.997
_diffrn_reflns_Laue_measured_fraction_max 0.997
_diffrn_reflns_limit_h_max 10
_diffrn_reflns_limit_h_min -10
_diffrn_reflns_limit_k_max 14
_diffrn_reflns_limit_k_min -14
_diffrn_reflns_limit_l_max 16
_diffrn_reflns_limit_l_min -16
_diffrn_reflns_number 22018
_diffrn_reflns_point_group_measured_fraction_full 0.997
_diffrn_reflns_point_group_measured_fraction_max 0.997
_diffrn_reflns_theta_full 25.242
_diffrn_reflns_theta_max 26.000
_diffrn_reflns_theta_min 1.786
_exptl_absorpt_coefficient_mu 2.582
_exptl_absorpt_correction_T_max 0.7456
_exptl_absorpt_correction_T_min 0.6153
_exptl_absorpt_correction_type multi-scan
_exptl_absorpt_process_details sadabs
_exptl_crystal_colour colorless
_exptl_crystal_density_diffrn 1.761
_exptl_crystal_description prismatic
_exptl_crystal_F_000 652
_exptl_crystal_size_max 0.170
_exptl_crystal_size_mid 0.130
_exptl_crystal_size_min 0.100
_refine_diff_density_max 0.642
_refine_diff_density_min -0.649
_refine_diff_density_rms 0.074
_refine_ls_extinction_expression Fc^*^=kFc[1+0.001xFc^2^\l^3^/sin(2\q)]^-1/4^
_refine_ls_extinction_method SHELXL
_refine_ls_goodness_of_fit_ref 1.074
_refine_ls_hydrogen_treatment mixed
_refine_ls_matrix_type full
_refine_ls_number_parameters 326
_refine_ls_number_reflns 4971
_refine_ls_number_restraints 38
_refine_ls_restrained_S_all 1.077
_refine_ls_R_factor_all 0.0428
_refine_ls_R_factor_gt 0.0346
_refine_ls_shift/su_max 0.042
_refine_ls_shift/su_mean 0.002
_refine_ls_structure_factor_coef Fsqd
_refine_ls_weighting_details 'w=1/[\s^2^(Fo^2^)+(0.0346P)^2^+1.4319P] where P=(Fo^2^+2Fc^2^)/3'
_refine_ls_weighting_scheme calc
_refine_ls_wR_factor_gt 0.0817
_refine_ls_wR_factor_ref 0.0872
_reflns_Friedel_coverage 0.000
_reflns_number_gt 4243
_reflns_number_total 4971
_reflns_threshold_expression 'I > 2\s(I)'
_cod_data_source_file jo9b01418_si_004.cif
_cod_data_source_block mo_d8v18541_0m
_cod_database_code 4034189
_shelx_space_group_comment
; 
The symmetry employed for this shelxl refinement is uniquely defined 
by the following loop, which should always be used as a source of 
symmetry information in preference to the above space-group names. 
They are only intended as comments. 
;
_shelx_estimated_absorpt_t_min 0.668
_shelx_estimated_absorpt_t_max 0.782
_shelxl_version_number 2013-4

loop_
_space_group_symop_operation_xyz
'x, y, z'
'-x, -y, -z'

loop_
_atom_site_label
_atom_site_type_symbol
_atom_site_fract_x
_atom_site_fract_y
_atom_site_fract_z
_atom_site_U_iso_or_equiv
_atom_site_adp_type
_atom_site_occupancy
_atom_site_site_symmetry_order
_atom_site_calc_flag
_atom_site_refinement_flags_posn
_atom_site_refinement_flags_adp
_atom_site_refinement_flags_occupancy
_atom_site_disorder_assembly
_atom_site_disorder_group
I1 I 0.26126(4) 0.91782(3) -0.06335(2) 0.06747(13) Uani 1 1 d . . . . .
I2 I 0.23474(3) 0.57478(3) 0.08259(2) 0.06209(13) Uani 1 1 d . . . . .
S1 S 0.7912(9) 0.4434(5) 0.2872(5) 0.0509(6) Uani 0.5 1 d . U P A 1
C7 C 0.5850(19) 0.4326(14) 0.2935(13) 0.0569(16) Uani 0.6 1 d D U P A 1
H7 H 0.5313 0.3754 0.3108 0.068 Uiso 0.6 1 calc R U P A 1
S1' S 0.6119(6) 0.4256(4) 0.3142(4) 0.0605(8) Uani 0.5 1 d . U P A 2
C7' C 0.784(5) 0.456(2) 0.278(3) 0.0535(17) Uani 0.4 1 d D U P A 2
H7' H 0.8760 0.4179 0.2864 0.064 Uiso 0.4 1 calc R U P A 2
O1 O 0.5836(3) 0.9813(2) 0.6484(2) 0.0469(6) Uani 1 1 d . . . . .
H1 H 0.5215 1.0196 0.6228 0.070 Uiso 1 1 calc R U . . .
C1 C 0.3813(6) 0.7852(4) -0.0151(3) 0.0620(11) Uani 1 1 d . . . . .
H1A H 0.3224 0.7094 -0.0554 0.074 Uiso 1 1 calc R U . . .
H1B H 0.4867 0.7827 -0.0337 0.074 Uiso 1 1 calc R U . . .
C2 C 0.3969(4) 0.8082(3) 0.1064(3) 0.0448(8) Uani 1 1 d . . . . .
H2A H 0.4800 0.8713 0.1460 0.054 Uiso 1 1 calc R U . . .
H2B H 0.2976 0.8334 0.1288 0.054 Uiso 1 1 calc R U . . .
C3 C 0.4361(4) 0.7019(3) 0.1361(3) 0.0393(7) Uani 1 1 d . . . . .
C4 C 0.5775(4) 0.6841(3) 0.1870(3) 0.0389(7) Uani 1 1 d . . . . .
C5 C 0.6181(4) 0.5865(3) 0.2269(3) 0.0393(7) Uani 1 1 d . . . . .
C6 C 0.5198(5) 0.5242(3) 0.2680(4) 0.0516(9) Uani 1 1 d D . . . .
C8 C 0.7703(5) 0.5482(4) 0.2341(3) 0.0483(9) Uani 1 1 d D . . . .
C9 C 0.7164(4) 0.7722(3) 0.2068(3) 0.0364(7) Uani 1 1 d . . . . .
C10 C 0.7908(4) 0.7714(3) 0.1199(3) 0.0469(8) Uani 1 1 d . . . . .
H10 H 0.7498 0.7197 0.0498 0.056 Uiso 1 1 calc R U . . .
C11 C 0.9256(5) 0.8472(4) 0.1376(3) 0.0528(10) Uani 1 1 d . . . . .
H11 H 0.9748 0.8458 0.0794 0.063 Uiso 1 1 calc R U . . .
C12 C 0.9863(4) 0.9240(4) 0.2402(3) 0.0531(10) Uani 1 1 d . . . . .
H12 H 1.0772 0.9740 0.2516 0.064 Uiso 1 1 calc R U . . .
C13 C 0.9136(4) 0.9276(3) 0.3271(3) 0.0458(8) Uani 1 1 d . . . . .
H13 H 0.9550 0.9807 0.3964 0.055 Uiso 1 1 calc R U . . .
C14 C 0.7783(4) 0.8523(3) 0.3114(3) 0.0350(7) Uani 1 1 d . . . . .
C15 C 0.7025(4) 0.8566(3) 0.4027(3) 0.0363(7) Uani 1 1 d . . . . .
C16 C 0.6424(4) 0.8610(3) 0.4784(3) 0.0368(7) Uani 1 1 d . . . . .
C17 C 0.5693(4) 0.8636(3) 0.5737(3) 0.0357(7) Uani 1 1 d . . . . .
C18 C 0.3929(4) 0.8152(3) 0.5380(3) 0.0364(7) Uani 1 1 d . . . . .
C19 C 0.3190(4) 0.7666(3) 0.4304(3) 0.0460(8) Uani 1 1 d . . . . .
H19 H 0.3765 0.7626 0.3755 0.055 Uiso 1 1 calc R U . . .
C20 C 0.1597(5) 0.7236(4) 0.4028(3) 0.0583(10) Uani 1 1 d . . . . .
H20 H 0.1106 0.6921 0.3296 0.070 Uiso 1 1 calc R U . . .
C21 C 0.0733(5) 0.7274(4) 0.4833(4) 0.0548(10) Uani 1 1 d . . . . .
H21 H -0.0332 0.6976 0.4648 0.066 Uiso 1 1 calc R U . . .
C22 C 0.1460(4) 0.7756(4) 0.5908(3) 0.0517(9) Uani 1 1 d . . . . .
H22 H 0.0884 0.7788 0.6455 0.062 Uiso 1 1 calc R U . . .
C23 C 0.3056(4) 0.8197(3) 0.6187(3) 0.0463(8) Uani 1 1 d . . . . .
H23 H 0.3539 0.8524 0.6920 0.056 Uiso 1 1 calc R U . . .
C24 C 0.6625(4) 0.7910(3) 0.6343(3) 0.0392(7) Uani 1 1 d . . . . .
C25 C 0.6975(4) 0.6805(4) 0.5763(4) 0.0512(9) Uani 1 1 d . . . . .
H25 H 0.6674 0.6511 0.5006 0.061 Uiso 1 1 calc R U . . .
C26 C 0.7778(5) 0.6130(4) 0.6310(5) 0.0699(13) Uani 1 1 d . . . . .
H26 H 0.8019 0.5384 0.5919 0.084 Uiso 1 1 calc R U . . .
C27 C 0.8215(5) 0.6562(6) 0.7427(5) 0.0806(17) Uani 1 1 d . . . . .
H27 H 0.8765 0.6116 0.7794 0.097 Uiso 1 1 calc R U . . .
C28 C 0.7839(6) 0.7657(5) 0.8002(4) 0.0710(13) Uani 1 1 d . . . . .
H28 H 0.8124 0.7944 0.8761 0.085 Uiso 1 1 calc R U . . .
C29 C 0.7048(5) 0.8330(4) 0.7469(3) 0.0542(10) Uani 1 1 d . . . . .
H29 H 0.6797 0.9070 0.7867 0.065 Uiso 1 1 calc R U . . .
H6 H 0.414(6) 0.538(4) 0.276(4) 0.076(14) Uiso 1 1 d . . . . .
H8 H 0.844(5) 0.575(3) 0.214(3) 0.051(11) Uiso 1 1 d . . . . .

loop_
_atom_site_aniso_label
_atom_site_aniso_U_11
_atom_site_aniso_U_22
_atom_site_aniso_U_33
_atom_site_aniso_U_23
_atom_site_aniso_U_13
_atom_site_aniso_U_12
I1 0.0739(2) 0.0800(2) 0.0569(2) 0.03731(16) 0.00504(14) 0.01333(16)
I2 0.05234(19) 0.0640(2) 0.0609(2) 0.01918(14) -0.00519(12) -0.01783(13)
S1 0.0462(12) 0.0469(14) 0.0616(15) 0.0233(9) 0.0052(11) 0.0080(12)
C7 0.049(3) 0.057(2) 0.068(3) 0.028(2) 0.006(2) 0.003(2)
S1' 0.0579(19) 0.0558(12) 0.0725(19) 0.0320(12) 0.0044(13) 0.0029(11)
C7' 0.047(3) 0.052(3) 0.065(3) 0.026(2) 0.006(2) 0.006(2)
O1 0.0570(16) 0.0383(13) 0.0415(14) 0.0099(11) 0.0072(11) -0.0009(11)
C1 0.082(3) 0.062(3) 0.049(2) 0.024(2) 0.015(2) 0.018(2)
C2 0.043(2) 0.046(2) 0.0415(19) 0.0123(16) 0.0025(15) 0.0029(15)
C3 0.0395(18) 0.0393(18) 0.0363(17) 0.0098(15) 0.0073(14) -0.0028(14)
C4 0.0413(19) 0.0403(18) 0.0348(17) 0.0113(14) 0.0105(14) -0.0001(14)
C5 0.0410(18) 0.0365(18) 0.0373(18) 0.0098(14) 0.0054(14) -0.0012(14)
C6 0.044(2) 0.051(2) 0.070(3) 0.031(2) 0.0171(19) 0.0035(17)
C8 0.037(2) 0.055(2) 0.053(2) 0.0185(19) 0.0073(16) -0.0010(16)
C9 0.0348(17) 0.0385(18) 0.0403(18) 0.0178(15) 0.0099(14) 0.0034(13)
C10 0.048(2) 0.053(2) 0.043(2) 0.0173(17) 0.0163(16) 0.0030(16)
C11 0.048(2) 0.065(3) 0.058(2) 0.032(2) 0.0239(18) 0.0070(18)
C12 0.040(2) 0.062(2) 0.067(3) 0.035(2) 0.0119(18) -0.0084(17)
C13 0.043(2) 0.049(2) 0.045(2) 0.0194(17) 0.0026(15) -0.0079(16)
C14 0.0322(16) 0.0403(18) 0.0393(17) 0.0222(15) 0.0075(13) 0.0026(13)
C15 0.0338(17) 0.0365(17) 0.0392(18) 0.0157(14) 0.0035(14) -0.0009(13)
C16 0.0371(17) 0.0372(17) 0.0372(18) 0.0161(14) 0.0036(14) -0.0012(13)
C17 0.0400(18) 0.0378(17) 0.0316(16) 0.0148(14) 0.0080(13) 0.0000(14)
C18 0.0366(17) 0.0370(17) 0.0404(18) 0.0188(15) 0.0084(14) 0.0062(13)
C19 0.0403(19) 0.055(2) 0.0420(19) 0.0150(17) 0.0094(15) 0.0018(16)
C20 0.042(2) 0.075(3) 0.051(2) 0.016(2) 0.0009(17) -0.0028(19)
C21 0.035(2) 0.060(2) 0.072(3) 0.024(2) 0.0114(18) 0.0036(17)
C22 0.044(2) 0.061(2) 0.063(3) 0.032(2) 0.0247(18) 0.0102(18)
C23 0.045(2) 0.057(2) 0.0415(19) 0.0212(17) 0.0115(16) 0.0077(17)
C24 0.0312(17) 0.049(2) 0.0447(19) 0.0256(16) 0.0078(14) -0.0019(14)
C25 0.042(2) 0.061(2) 0.065(2) 0.036(2) 0.0166(18) 0.0110(17)
C26 0.052(3) 0.075(3) 0.111(4) 0.059(3) 0.035(3) 0.024(2)
C27 0.036(2) 0.138(5) 0.112(4) 0.102(4) 0.012(2) 0.012(3)
C28 0.058(3) 0.103(4) 0.066(3) 0.054(3) -0.003(2) -0.004(3)
C29 0.050(2) 0.070(3) 0.046(2) 0.030(2) -0.0003(17) -0.0105(19)

loop_
_atom_type_symbol
_atom_type_description
_atom_type_scat_dispersion_real
_atom_type_scat_dispersion_imag
_atom_type_scat_source
C C 0.0033 0.0016 'International Tables Vol C Tables 4.2.6.8 and 6.1.1.4'
H H 0.0000 0.0000 'International Tables Vol C Tables 4.2.6.8 and 6.1.1.4'
O O 0.0106 0.0060 'International Tables Vol C Tables 4.2.6.8 and 6.1.1.4'
I I -0.4742 1.8119 'International Tables Vol C Tables 4.2.6.8 and 6.1.1.4'
S S 0.1246 0.1234 'International Tables Vol C Tables 4.2.6.8 and 6.1.1.4'

loop_
_geom_angle_atom_site_label_1
_geom_angle_atom_site_label_2
_geom_angle_atom_site_label_3
_geom_angle
C8 S1 C7 92.1(5)
C6 C7 S1 107.4(11)
C6 C7 H7 126.3
S1 C7 H7 126.3
C6 S1' C7' 92.5(8)
C8 C7' S1' 110(2)
C8 C7' H7' 124.8
S1' C7' H7' 124.7
C17 O1 H1 109.5
C2 C1 I1 112.0(3)
C2 C1 H1A 109.2
I1 C1 H1A 109.2
C2 C1 H1B 109.2
I1 C1 H1B 109.2
H1A C1 H1B 107.9
C3 C2 C1 112.5(3)
C3 C2 H2A 109.1
C1 C2 H2A 109.1
C3 C2 H2B 109.1
C1 C2 H2B 109.1
H2A C2 H2B 107.8
C4 C3 C2 126.6(3)
C4 C3 I2 122.6(3)
C2 C3 I2 110.8(2)
C3 C4 C5 128.6(3)
C3 C4 C9 117.8(3)
C5 C4 C9 113.6(3)
C8 C5 C6 110.0(3)
C8 C5 C4 122.5(3)
C6 C5 C4 127.4(3)
C7 C6 C5 115.4(8)
C5 C6 S1' 113.8(4)
C7 C6 H6 119(3)
C5 C6 H6 125(3)
S1' C6 H6 121(3)
C5 C8 C7' 113.1(18)
C5 C8 S1 114.2(4)
C5 C8 H8 123(3)
C7' C8 H8 123(3)
S1 C8 H8 122(3)
C10 C9 C14 118.9(3)
C10 C9 C4 119.3(3)
C14 C9 C4 121.7(3)
C11 C10 C9 120.4(4)
C11 C10 H10 119.8
C9 C10 H10 119.8
C12 C11 C10 120.3(3)
C12 C11 H11 119.9
C10 C11 H11 119.9
C11 C12 C13 120.4(3)
C11 C12 H12 119.8
C13 C12 H12 119.8
C12 C13 C14 120.4(3)
C12 C13 H13 119.8
C14 C13 H13 119.8
C13 C14 C9 119.6(3)
C13 C14 C15 120.1(3)
C9 C14 C15 120.3(3)
C16 C15 C14 179.1(4)
C15 C16 C17 178.4(4)
O1 C17 C16 109.5(3)
O1 C17 C24 107.1(3)
C16 C17 C24 109.0(3)
O1 C17 C18 109.9(3)
C16 C17 C18 111.4(3)
C24 C17 C18 109.9(3)
C19 C18 C23 118.8(3)
C19 C18 C17 123.1(3)
C23 C18 C17 118.1(3)
C18 C19 C20 120.7(3)
C18 C19 H19 119.7
C20 C19 H19 119.7
C21 C20 C19 120.3(4)
C21 C20 H20 119.8
C19 C20 H20 119.8
C22 C21 C20 119.4(4)
C22 C21 H21 120.3
C20 C21 H21 120.3
C21 C22 C23 120.4(3)
C21 C22 H22 119.8
C23 C22 H22 119.8
C18 C23 C22 120.4(4)
C18 C23 H23 119.8
C22 C23 H23 119.8
C25 C24 C29 119.6(3)
C25 C24 C17 119.6(3)
C29 C24 C17 120.7(3)
C24 C25 C26 119.9(4)
C24 C25 H25 120.0
C26 C25 H25 120.0
C27 C26 C25 120.0(5)
C27 C26 H26 120.0
C25 C26 H26 120.0
C26 C27 C28 119.8(4)
C26 C27 H27 120.1
C28 C27 H27 120.1
C29 C28 C27 120.6(5)
C29 C28 H28 119.7
C27 C28 H28 119.7
C28 C29 C24 120.0(4)
C28 C29 H29 120.0
C24 C29 H29 120.0

loop_
_geom_bond_atom_site_label_1
_geom_bond_atom_site_label_2
_geom_bond_distance
I1 C1 2.150(4)
I2 C3 2.131(3)
S1 C8 1.646(6)
S1 C7 1.78(2)
C7 C6 1.374(13)
C7 H7 0.9300
S1' C6 1.677(6)
S1' C7' 1.69(4)
C7' C8 1.426(17)
C7' H7' 0.9300
O1 C17 1.429(4)
O1 H1 0.8200
C1 C2 1.515(5)
C1 H1A 0.9700
C1 H1B 0.9700
C2 C3 1.501(5)
C2 H2A 0.9700
C2 H2B 0.9700
C3 C4 1.342(5)
C4 C5 1.478(5)
C4 C9 1.500(4)
C5 C8 1.394(5)
C5 C6 1.398(5)
C6 H6 0.94(5)
C8 H8 0.83(4)
C9 C10 1.399(5)
C9 C14 1.401(5)
C10 C11 1.388(5)
C10 H10 0.9300
C11 C12 1.368(6)
C11 H11 0.9300
C12 C13 1.380(5)
C12 H12 0.9300
C13 C14 1.394(4)
C13 H13 0.9300
C14 C15 1.446(4)
C15 C16 1.185(4)
C16 C17 1.485(4)
C17 C24 1.535(5)
C17 C18 1.537(5)
C18 C19 1.374(5)
C18 C23 1.387(5)
C19 C20 1.386(5)
C19 H19 0.9300
C20 C21 1.380(6)
C20 H20 0.9300
C21 C22 1.369(6)
C21 H21 0.9300
C22 C23 1.391(5)
C22 H22 0.9300
C23 H23 0.9300
C24 C25 1.377(5)
C24 C29 1.381(5)
C25 C26 1.390(6)
C25 H25 0.9300
C26 C27 1.371(7)
C26 H26 0.9300
C27 C28 1.372(8)
C27 H27 0.9300
C28 C29 1.372(6)
C28 H28 0.9300
C29 H29 0.9300

loop_
_geom_hbond_atom_site_label_D
_geom_hbond_atom_site_label_H
_geom_hbond_atom_site_label_A
_geom_hbond_distance_DH
_geom_hbond_distance_HA
_geom_hbond_distance_DA
_geom_hbond_angle_DHA
_geom_hbond_site_symmetry_A
C6 H6 I2 0.94(5) 2.92(5) 3.380(4) 111(3) .
C1 H1A S1 0.97 2.98 3.761(8) 138.4 2_665
C1 H1A I2 0.97 2.98 3.504(4) 114.9 .
C1 H1A I2 0.97 2.98 3.504(4) 114.9 .
C1 H1A S1 0.97 2.98 3.761(8) 138.4 2_665
C6 H6 I2 0.94(5) 2.92(5) 3.380(4) 111(3) .

loop_
_geom_torsion_atom_site_label_1
_geom_torsion_atom_site_label_2
_geom_torsion_atom_site_label_3
_geom_torsion_atom_site_label_4
_geom_torsion
C8 S1 C7 C6 -8.6(10)
C6 S1' C7' C8 3(2)
I1 C1 C2 C3 163.5(3)
C1 C2 C3 C4 106.3(4)
C1 C2 C3 I2 -72.3(3)
C2 C3 C4 C5 173.8(3)
I2 C3 C4 C5 -7.8(5)
C2 C3 C4 C9 -6.8(5)
I2 C3 C4 C9 171.6(2)
C3 C4 C5 C8 151.2(4)
C9 C4 C5 C8 -28.2(5)
C3 C4 C5 C6 -32.7(6)
C9 C4 C5 C6 147.9(4)
S1 C7 C6 C5 10.5(12)
S1 C7 C6 S1' -70(7)
C8 C5 C6 C7 -7.2(9)
C4 C5 C6 C7 176.3(8)
C8 C5 C6 S1' 0.8(5)
C4 C5 C6 S1' -175.7(3)
C7' S1' C6 C7 101(8)
C7' S1' C6 C5 -2.0(14)
C6 C5 C8 C7' 1.2(17)
C4 C5 C8 C7' 177.9(16)
C6 C5 C8 S1 0.0(5)
C4 C5 C8 S1 176.7(4)
S1' C7' C8 C5 -3(3)
S1' C7' C8 S1 134(76)
C7 S1 C8 C5 5.0(7)
C7 S1 C8 C7' -39(74)
C3 C4 C9 C10 -76.1(4)
C5 C4 C9 C10 103.4(4)
C3 C4 C9 C14 106.8(4)
C5 C4 C9 C14 -73.7(4)
C14 C9 C10 C11 1.2(5)
C4 C9 C10 C11 -176.0(3)
C9 C10 C11 C12 -0.4(6)
C10 C11 C12 C13 -0.6(6)
C11 C12 C13 C14 0.7(6)
C12 C13 C14 C9 0.2(5)
C12 C13 C14 C15 -179.9(3)
C10 C9 C14 C13 -1.1(5)
C4 C9 C14 C13 176.0(3)
C10 C9 C14 C15 179.0(3)
C4 C9 C14 C15 -3.9(5)
O1 C17 C18 C19 126.8(3)
C16 C17 C18 C19 5.3(5)
C24 C17 C18 C19 -115.7(4)
O1 C17 C18 C23 -54.0(4)
C16 C17 C18 C23 -175.5(3)
C24 C17 C18 C23 63.5(4)
C23 C18 C19 C20 0.5(6)
C17 C18 C19 C20 179.6(4)
C18 C19 C20 C21 -1.0(6)
C19 C20 C21 C22 0.9(7)
C20 C21 C22 C23 -0.3(6)
C19 C18 C23 C22 0.1(5)
C17 C18 C23 C22 -179.1(3)
C21 C22 C23 C18 -0.2(6)
O1 C17 C24 C25 -166.5(3)
C16 C17 C24 C25 -48.1(4)
C18 C17 C24 C25 74.2(4)
O1 C17 C24 C29 16.6(4)
C16 C17 C24 C29 135.0(3)
C18 C17 C24 C29 -102.7(4)
C29 C24 C25 C26 -1.3(5)
C17 C24 C25 C26 -178.2(3)
C24 C25 C26 C27 0.3(6)
C25 C26 C27 C28 0.8(7)
C26 C27 C28 C29 -0.9(7)
C27 C28 C29 C24 -0.1(6)
C25 C24 C29 C28 1.2(5)
C17 C24 C29 C28 178.1(3)
